data_4517528
loop_
_publ_author_name
'Bismuto, Alessandro'
'Delcaillau, Tristan'
'M\"uller, Patrick'
'Morandi, Bill'

_publ_section_title
;
 Nickel-Catalyzed Amination of Aryl Thioethers: A Combined Synthetic and
 Mechanistic Study
;
_journal_name_full 'ACS Catalysis'
_journal_page_first 4630
_journal_page_last 4639
_journal_paper_doi 10.1021/acscatal.0c00393
_journal_year 2020
_chemical_formula_moiety 'C39 H61 N Ni P2, C3 H3'
_chemical_formula_sum 'C42 H64 N Ni P2'
_chemical_formula_weight 703.59
_space_group_crystal_system monoclinic
_space_group_IT_number 14
_space_group_name_Hall '-P 2ybc'
_space_group_name_H-M_alt 'P 1 21/c 1'
_atom_sites_solution_hydrogens geom
_atom_sites_solution_primary dual
_audit_creation_date 2019-11-19
_audit_creation_method
;
Olex2 1.3
(compiled 2019.09.11 svn.r3662 for OlexSys, GUI svn.r5938)
;
_cell_angle_alpha 90
_cell_angle_beta 105.834(3)
_cell_angle_gamma 90
_cell_formula_units_Z 4
_cell_length_a 11.8848(3)
_cell_length_b 19.0951(4)
_cell_length_c 17.6180(4)
_cell_measurement_reflns_used 7158
_cell_measurement_temperature 100.0(1)
_cell_measurement_theta_max 78.5510
_cell_measurement_theta_min 3.8550
_cell_volume 3846.55(16)
_computing_cell_refinement 'CrysAlisPro 1.171.40.42a (Rigaku OD, 2019)'
_computing_data_collection 'CrysAlisPro 1.171.40.42a (Rigaku OD, 2019)'
_computing_data_reduction 'CrysAlisPro 1.171.40.42a (Rigaku OD, 2019)'
_computing_molecular_graphics 'Olex2 1.3 (Dolomanov et al., 2009)'
_computing_publication_material 'Olex2 1.3 (Dolomanov et al., 2009)'
_computing_structure_refinement 'ShelXL 2018/3 (Sheldrick, 2015)'
_computing_structure_solution 'SHELXT 2014/4 (Sheldrick, 2014)'
_diffrn_ambient_environment N~2~
_diffrn_ambient_temperature 100.0(1)
_diffrn_detector 'CCD plate'
_diffrn_detector_area_resol_mean 5.8140
_diffrn_detector_type 'Pilatus 300K'
_diffrn_measured_fraction_theta_full 1.000
_diffrn_measured_fraction_theta_max 0.961
_diffrn_measurement_details
;
List of Runs (angles in degrees, time in seconds):

  # Type    Start    End  Width  t~exp~   \w     \q     \k     \f   Frames
--------------------------------------------------------------------------
  1  \w     -9.00  27.00   0.50   15.00    --  -49.37  19.00  60.00   72
  2  \w     -9.00  27.00   0.50   15.00    --  -49.37  19.00 120.00   72
  3  \w     -9.00  27.00   0.50   15.00    --  -49.37  19.00 150.00   72
  4  \w     -9.00  27.00   0.50   15.00    --  -49.37  19.00 -90.00   72
  5  \w    -38.00   6.00   0.50   30.00    --  -70.00  38.00 -90.00   88
  6  \w    -68.00   2.00   0.50   30.00    --  -70.00  57.00-120.00  140
  7  \w     59.00 120.00   0.50   15.00    --   48.87 178.00-180.00  122
  8  \w   -120.00 -38.00   0.50   15.00    --  -49.37-178.00  60.00  164
  9  \w   -145.00 -56.00   0.50   30.00    --  -70.00 -38.00 120.00  178
 10  \w     38.00  68.00   0.50   30.00    --  110.00 -57.00 150.00   60
 11  \w     40.00 103.00   0.50   30.00    --  110.00-125.00 150.00  126
 12  \w     38.00  64.00   0.50   30.00    --  110.00 -57.00  30.00   52
 13  \w     40.00  89.00   0.50   30.00    --  110.00 -99.00 -30.00   98
 14  \w     46.00 102.00   0.50   30.00    --  110.00 -99.00 -90.00  112
 15  \w     46.00 117.00   0.50   30.00    --  110.00-125.00-150.00  142
 16  \w     38.00  68.00   0.50   30.00    --  110.00 -57.00-120.00   60
 17  \w     40.00  66.00   0.50   30.00    --  110.00 -57.00 -60.00   52
 18  \w    118.00 176.00   0.50   30.00    --  110.00  19.00-120.00  116
 19  \w    132.00 169.00   0.50   30.00    --  110.00  77.00-150.00   74
 20  \w     99.00 177.00   0.50   30.00    --  110.00  38.00-180.00  156
 21  \w     88.00 114.00   0.50   30.00    --  110.00  77.00-150.00   52
 22  \w    127.00 177.00   0.50   30.00    --  110.00  38.00  30.00  100
 23  \w     40.00  92.00   0.50   30.00    --  110.00-125.00  90.00  104
;
_diffrn_measurement_device 'four-circle diffractometer'
_diffrn_measurement_device_type 'XtaLAB Synergy, Dualflex, Pilatus 300K'
_diffrn_measurement_method '\w scans'
_diffrn_orient_matrix_type 'CrysAlisPro convention (1999,Acta A55,543-557)'
_diffrn_orient_matrix_UB_11 -0.0036590000
_diffrn_orient_matrix_UB_12 0.0805189000
_diffrn_orient_matrix_UB_13 -0.0063527000
_diffrn_orient_matrix_UB_21 -0.1346978000
_diffrn_orient_matrix_UB_22 -0.0022234000
_diffrn_orient_matrix_UB_23 -0.0246662000
_diffrn_orient_matrix_UB_31 0.0002234000
_diffrn_orient_matrix_UB_32 0.0052394000
_diffrn_orient_matrix_UB_33 0.0872463000
_diffrn_radiation_monochromator mirror
_diffrn_radiation_probe x-ray
_diffrn_radiation_type 'Cu K\a'
_diffrn_radiation_wavelength 1.54184
_diffrn_reflns_av_R_equivalents 0.0948
_diffrn_reflns_av_unetI/netI 0.0765
_diffrn_reflns_Laue_measured_fraction_full 1.000
_diffrn_reflns_Laue_measured_fraction_max 0.961
_diffrn_reflns_limit_h_max 13
_diffrn_reflns_limit_h_min -15
_diffrn_reflns_limit_k_max 24
_diffrn_reflns_limit_k_min -23
_diffrn_reflns_limit_l_max 22
_diffrn_reflns_limit_l_min -17
_diffrn_reflns_number 32151
_diffrn_reflns_point_group_measured_fraction_full 1.000
_diffrn_reflns_point_group_measured_fraction_max 0.961
_diffrn_reflns_theta_full 67.684
_diffrn_reflns_theta_max 79.977
_diffrn_reflns_theta_min 3.487
_diffrn_source 'micro-focus sealed X-ray tube'
_diffrn_source_type 'PhotonJet (Cu) X-ray Source'
_exptl_absorpt_coefficient_mu 1.717
_exptl_absorpt_correction_T_max 1.000
_exptl_absorpt_correction_T_min 0.800
_exptl_absorpt_correction_type gaussian
_exptl_absorpt_process_details
;
CrysAlisPro 1.171.40.42a (Rigaku Oxford Diffraction, 2019)
Numerical absorption correction based on gaussian integration over
			a multifaceted crystal model
Empirical absorption correction using spherical harmonics,
 implemented in SCALE3 ABSPACK scaling algorithm.
;
_exptl_crystal_colour 'clear dark orange'
_exptl_crystal_colour_lustre clear
_exptl_crystal_colour_modifier dark
_exptl_crystal_colour_primary orange
_exptl_crystal_density_diffrn 1.215
_exptl_crystal_description needle
_exptl_crystal_F_000 1524
_exptl_crystal_size_max 0.169
_exptl_crystal_size_mid 0.022
_exptl_crystal_size_min 0.019
_refine_diff_density_max 1.294
_refine_diff_density_min -0.594
_refine_diff_density_rms 0.116
_refine_ls_extinction_method none
_refine_ls_goodness_of_fit_ref 1.044
_refine_ls_hydrogen_treatment constr
_refine_ls_matrix_type full
_refine_ls_number_parameters 444
_refine_ls_number_reflns 8081
_refine_ls_number_restraints 159
_refine_ls_restrained_S_all 1.035
_refine_ls_R_factor_all 0.0977
_refine_ls_R_factor_gt 0.0689
_refine_ls_shift/su_max 0.001
_refine_ls_shift/su_mean 0.000
_refine_ls_structure_factor_coef Fsqd
_refine_ls_weighting_details 'w=1/[\s^2^(Fo^2^)+(0.1182P)^2^+0.4663P] where P=(Fo^2^+2Fc^2^)/3'
_refine_ls_weighting_scheme calc
_refine_ls_wR_factor_gt 0.1747
_refine_ls_wR_factor_ref 0.1930
_reflns_Friedel_coverage 0.000
_reflns_number_gt 5751
_reflns_number_total 8081
_reflns_threshold_expression 'I > 2\s(I)'
_cod_data_source_file cs0c00393_si_007.cif
_cod_data_source_block bm241019_1_1
_cod_depositor_comments 'Adding full bibliography for 4517528--4517534.cif.'
_cod_original_cell_volume 3846.54(16)
_cod_database_code 4517528
_shelx_shelxl_version_number 2018/3
_chemical_oxdiff_formula C45H67NNiP2
_shelx_space_group_comment
;
The symmetry employed for this shelxl refinement is uniquely defined
by the following loop, which should always be used as a source of
symmetry information in preference to the above space-group names.
They are only intended as comments.
;
_reflns_odcompleteness_completeness 99.99
_reflns_odcompleteness_iscentric 1
_reflns_odcompleteness_theta 66.97
_olex2_refinement_description
;
1. Fixed Uiso
 At 1.2 times of:
  All C(H) groups, All C(H,H) groups
 At 1.5 times of:
  All C(H,H,H) groups
2. Restrained distances
 C2A-C1A \\sim C2B-C1B \\sim C3B-C2B \\sim C3A_$1-C1A \\sim C3B_$1-C1B \\sim
C3A-C2A \\sim C3B-C1B_$1
 \\sim C3A_$1-C2A_$1 \\sim C2B_$1-C1B_$1 \\sim C3A-C1A_$1 \\sim C3B_$1-C2B_$1
\\sim C2A_$1-C1A_$1
 with sigma of 0.02
3. Restrained planarity
 C1A_$1, C1A, C2A, C3A_$1, C3A, C2A_$1
 with sigma of 0.1
 C1B_$1, C3B, C2B, C1B, C2B_$1, C3B_$1
 with sigma of 0.1
4. Uiso/Uaniso restraints and constraints
C3B \\sim C2B \\sim C1B: within 2A with sigma of 0.04 and sigma for terminal
atoms of 0.08 within 2A
C3A \\sim C1A \\sim C2A: within 2A with sigma of 0.04 and sigma for terminal
atoms of 0.08 within 2A
5. Rigid body (RIGU) restrains
 C3B, C2B, C1B
 with sigma for 1-2 distances of 0.004 and sigma for 1-3 distances of 0.004
 C3A, C1A, C2A
 with sigma for 1-2 distances of 0.004 and sigma for 1-3 distances of 0.004
 N1, C2, C3, C4, C6, C7, C5
 with sigma for 1-2 distances of 0.004 and sigma for 1-3 distances of 0.004
6. Others
 Sof(C3B)=Sof(H3B)=Sof(C2B)=Sof(H2B)=Sof(C1B)=Sof(H1BA)=1-FVAR(1)
 Sof(C1A)=Sof(H1AA)=Sof(C2A)=Sof(H2A)=Sof(C3A)=Sof(H3A)=FVAR(1)
7.a Ternary CH refined with riding coordinates:
 C16(H16), C22(H22), C28(H28), C34(H34)
7.b Secondary CH2 refined with riding coordinates:
 C8(H8A,H8B), C9(H9A,H9B), C17(H17A,H17B), C18(H18A,H18B), C19(H19A,H19B),
 C20(H20A,H20B), C21(H21A,H21B), C23(H23A,H23B), C24(H24A,H24B), C25(H25A,H25B),
  C26(H26A,H26B), C27(H27A,H27B), C29(H29A,H29B), C30(H30A,H30B), C31(H31A,
 H31B), C32(H32A,H32B), C33(H33A,H33B), C35(H35A,H35B), C36(H36A,H36B),
 C37(H37A,H37B), C38(H38A,H38B), C39(H39A,H39B)
7.c Aromatic/amide H refined with riding coordinates:
 C3(H3), C4(H4), C5(H5), C6(H6), C7(H7), C11(H11), C12(H12), C13(H13),
 C14(H14), C15(H15), C1A(H1AA), C2A(H2A), C3A(H3A), C3B(H3B), C2B(H2B),
 C1B(H1BA)
7.d Idealised Me refined as rotating group:
 C1(H1A,H1B,H1C)
;
_olex2_date_sample_data_collection 2019-10-24
_olex2_date_sample_submission 2019-10-24
_olex2_submission_original_sample_id bm241019_1_1
_olex2_submission_special_instructions 'No special instructions were received'
_oxdiff_exptl_absorpt_empirical_details
;
Empirical correction (ABSPACK) includes:
- Absorption correction using spherical harmonics
- Frame scaling
- Detector area scaling
;
_oxdiff_exptl_absorpt_empirical_full_max 3.464
_oxdiff_exptl_absorpt_empirical_full_min 0.500

loop_
_space_group_symop_operation_xyz
'x, y, z'
'-x, y+1/2, -z+1/2'
'-x, -y, -z'
'x, -y-1/2, z-1/2'

loop_
_atom_site_label
_atom_site_type_symbol
_atom_site_fract_x
_atom_site_fract_y
_atom_site_fract_z
_atom_site_U_iso_or_equiv
_atom_site_adp_type
_atom_site_occupancy
_atom_site_site_symmetry_order
_atom_site_calc_flag
_atom_site_refinement_flags_posn
_atom_site_refinement_flags_adp
_atom_site_refinement_flags_occupancy
_atom_site_disorder_assembly
_atom_site_disorder_group
Ni1 Ni 0.70121(4) 0.29608(3) 0.33990(3) 0.02445(17) Uani 1 1 d . . . . .
P1 P 0.82917(7) 0.33124(4) 0.28121(5) 0.0240(2) Uani 1 1 d . . . . .
P2 P 0.61005(7) 0.23855(4) 0.22858(5) 0.0262(2) Uani 1 1 d . . . . .
N1 N 0.5803(2) 0.28049(16) 0.39176(17) 0.0326(6) Uani 1 1 d . . . . .
C1 C 0.5149(3) 0.3422(2) 0.4023(2) 0.0431(9) Uani 1 1 d . . . . .
H1A H 0.543695 0.382996 0.379378 0.065 Uiso 1 1 calc R U . . .
H1B H 0.525091 0.350229 0.458682 0.065 Uiso 1 1 calc R U . . .
H1C H 0.431764 0.335193 0.375801 0.065 Uiso 1 1 calc R U . . .
C2 C 0.5607(3) 0.2213(2) 0.4267(2) 0.0362(8) Uani 1 1 d . . . . .
C3 C 0.4627(3) 0.2146(2) 0.4593(2) 0.0432(9) Uani 1 1 d . . . . .
H3 H 0.412382 0.253689 0.457057 0.052 Uiso 1 1 calc R U . . .
C4 C 0.4398(4) 0.1544(2) 0.4931(2) 0.0464(9) Uani 1 1 d . . . . .
H4 H 0.373648 0.151763 0.513413 0.056 Uiso 1 1 calc R U . . .
C5 C 0.5109(4) 0.0979(2) 0.4980(2) 0.0462(9) Uani 1 1 d . . . . .
H5 H 0.494601 0.056122 0.522208 0.055 Uiso 1 1 calc R U . . .
C6 C 0.6080(4) 0.1009(2) 0.4675(3) 0.0503(10) Uani 1 1 d . . . . .
H6 H 0.657333 0.061166 0.471385 0.060 Uiso 1 1 calc R U . . .
C7 C 0.6330(4) 0.1625(2) 0.4313(2) 0.0428(9) Uani 1 1 d . . . . .
H7 H 0.698441 0.164264 0.410130 0.051 Uiso 1 1 calc R U . . .
C8 C 0.8035(3) 0.28708(17) 0.1852(2) 0.0291(7) Uani 1 1 d . . . . .
H8A H 0.829795 0.317975 0.148256 0.035 Uiso 1 1 calc R U . . .
H8B H 0.850706 0.243648 0.191865 0.035 Uiso 1 1 calc R U . . .
C9 C 0.6740(3) 0.26864(16) 0.14956(19) 0.0282(7) Uani 1 1 d . . . . .
H9A H 0.666899 0.231249 0.109599 0.034 Uiso 1 1 calc R U . . .
H9B H 0.631133 0.310319 0.123181 0.034 Uiso 1 1 calc R U . . .
C10 C 0.7858(3) 0.34388(18) 0.4346(2) 0.0303(7) Uani 1 1 d . . . . .
C11 C 0.8525(3) 0.30446(19) 0.4992(2) 0.0332(7) Uani 1 1 d . . . . .
H11 H 0.851790 0.254797 0.495788 0.040 Uiso 1 1 calc R U . . .
C12 C 0.9189(3) 0.3364(2) 0.5673(2) 0.0431(9) Uani 1 1 d . . . . .
H12 H 0.964710 0.308394 0.608935 0.052 Uiso 1 1 calc R U . . .
C13 C 0.9196(4) 0.4084(3) 0.5755(3) 0.0527(11) Uani 1 1 d . . . . .
H13 H 0.966088 0.430082 0.622072 0.063 Uiso 1 1 calc R U . . .
C14 C 0.8510(4) 0.4483(2) 0.5143(3) 0.0502(10) Uani 1 1 d . . . . .
H14 H 0.849064 0.497743 0.519584 0.060 Uiso 1 1 calc R U . . .
C15 C 0.7851(3) 0.4167(2) 0.4455(2) 0.0388(8) Uani 1 1 d . . . . .
H15 H 0.738240 0.445088 0.404767 0.047 Uiso 1 1 calc R U . . .
C16 C 0.9874(3) 0.31565(16) 0.3261(2) 0.0274(7) Uani 1 1 d . . . . .
H16 H 1.027266 0.319734 0.283133 0.033 Uiso 1 1 calc R U . . .
C17 C 1.0041(3) 0.23960(16) 0.3571(2) 0.0301(7) Uani 1 1 d . . . . .
H17A H 0.954267 0.231784 0.393140 0.036 Uiso 1 1 calc R U . . .
H17B H 0.977879 0.206935 0.312112 0.036 Uiso 1 1 calc R U . . .
C18 C 1.1309(3) 0.22329(18) 0.4008(2) 0.0345(8) Uani 1 1 d . . . . .
H18A H 1.136402 0.175282 0.422749 0.041 Uiso 1 1 calc R U . . .
H18B H 1.180020 0.225612 0.363644 0.041 Uiso 1 1 calc R U . . .
C19 C 1.1754(3) 0.27567(19) 0.4673(2) 0.0360(8) Uani 1 1 d . . . . .
H19A H 1.257023 0.264133 0.496370 0.043 Uiso 1 1 calc R U . . .
H19B H 1.126780 0.273120 0.504773 0.043 Uiso 1 1 calc R U . . .
C20 C 1.1702(3) 0.34955(18) 0.4334(2) 0.0350(8) Uani 1 1 d . . . . .
H20A H 1.219395 0.352012 0.396306 0.042 Uiso 1 1 calc R U . . .
H20B H 1.201633 0.383305 0.476653 0.042 Uiso 1 1 calc R U . . .
C21 C 1.0444(3) 0.36935(16) 0.3903(2) 0.0299(7) Uani 1 1 d . . . . .
H21A H 1.043818 0.416016 0.365698 0.036 Uiso 1 1 calc R U . . .
H21B H 0.997720 0.372539 0.428914 0.036 Uiso 1 1 calc R U . . .
C22 C 0.8174(3) 0.42591(16) 0.2587(2) 0.0286(7) Uani 1 1 d . . . . .
H22 H 0.845655 0.450899 0.310257 0.034 Uiso 1 1 calc R U . . .
C23 C 0.8918(3) 0.45253(19) 0.2062(2) 0.0358(8) Uani 1 1 d . . . . .
H23A H 0.866489 0.429378 0.154031 0.043 Uiso 1 1 calc R U . . .
H23B H 0.974817 0.440292 0.230444 0.043 Uiso 1 1 calc R U . . .
C24 C 0.8802(3) 0.5320(2) 0.1954(3) 0.0430(9) Uani 1 1 d . . . . .
H24A H 0.912690 0.555270 0.246973 0.052 Uiso 1 1 calc R U . . .
H24B H 0.925882 0.547631 0.159252 0.052 Uiso 1 1 calc R U . . .
C25 C 0.7528(3) 0.55335(19) 0.1620(2) 0.0417(9) Uani 1 1 d . . . . .
H25A H 0.747310 0.605055 0.158969 0.050 Uiso 1 1 calc R U . . .
H25B H 0.722976 0.534525 0.107867 0.050 Uiso 1 1 calc R U . . .
C26 C 0.6776(3) 0.52622(18) 0.2129(2) 0.0385(8) Uani 1 1 d . . . . .
H26A H 0.594780 0.538287 0.187832 0.046 Uiso 1 1 calc R U . . .
H26B H 0.701472 0.549399 0.265114 0.046 Uiso 1 1 calc R U . . .
C27 C 0.6890(3) 0.44736(16) 0.2240(2) 0.0305(7) Uani 1 1 d . . . . .
H27A H 0.657172 0.423870 0.172504 0.037 Uiso 1 1 calc R U . . .
H27B H 0.642565 0.431876 0.259842 0.037 Uiso 1 1 calc R U . . .
C28 C 0.4511(3) 0.25443(17) 0.1878(2) 0.0298(7) Uani 1 1 d . . . . .
H28 H 0.428526 0.238607 0.131551 0.036 Uiso 1 1 calc R U . . .
C29 C 0.4217(3) 0.33278(18) 0.1887(2) 0.0318(7) Uani 1 1 d . . . . .
H29A H 0.447552 0.350412 0.243612 0.038 Uiso 1 1 calc R U . . .
H29B H 0.464904 0.358945 0.157083 0.038 Uiso 1 1 calc R U . . .
C30 C 0.2900(3) 0.3461(2) 0.1553(2) 0.0376(8) Uani 1 1 d . . . . .
H30A H 0.273746 0.396454 0.160485 0.045 Uiso 1 1 calc R U . . .
H30B H 0.266310 0.334218 0.098408 0.045 Uiso 1 1 calc R U . . .
C31 C 0.2177(3) 0.3027(2) 0.1979(2) 0.0436(9) Uani 1 1 d . . . . .
H31A H 0.233329 0.319001 0.253154 0.052 Uiso 1 1 calc R U . . .
H31B H 0.133423 0.309607 0.171803 0.052 Uiso 1 1 calc R U . . .
C32 C 0.2474(3) 0.2257(2) 0.1970(2) 0.0386(8) Uani 1 1 d . . . . .
H32A H 0.223267 0.208320 0.141978 0.046 Uiso 1 1 calc R U . . .
H32B H 0.202994 0.199234 0.227620 0.046 Uiso 1 1 calc R U . . .
C33 C 0.3776(3) 0.21227(19) 0.2318(2) 0.0340(8) Uani 1 1 d . . . . .
H33A H 0.393765 0.161687 0.228316 0.041 Uiso 1 1 calc R U . . .
H33B H 0.400528 0.225640 0.288240 0.041 Uiso 1 1 calc R U . . .
C34 C 0.6213(3) 0.14138(17) 0.2274(2) 0.0321(7) Uani 1 1 d . . . . .
H34 H 0.582452 0.123340 0.267209 0.039 Uiso 1 1 calc R U . . .
C35 C 0.5584(4) 0.10712(19) 0.1481(2) 0.0457(10) Uani 1 1 d . . . . .
H35A H 0.475513 0.122062 0.132150 0.055 Uiso 1 1 calc R U . . .
H35B H 0.595285 0.122797 0.106949 0.055 Uiso 1 1 calc R U . . .
C36 C 0.5648(4) 0.0272(2) 0.1547(3) 0.0513(11) Uani 1 1 d . . . . .
H36A H 0.520090 0.011214 0.191311 0.062 Uiso 1 1 calc R U . . .
H36B H 0.528667 0.006246 0.102290 0.062 Uiso 1 1 calc R U . . .
C37 C 0.6916(4) 0.0022(2) 0.1847(3) 0.0563(12) Uani 1 1 d . . . . .
H37A H 0.692600 -0.049232 0.191769 0.068 Uiso 1 1 calc R U . . .
H37B H 0.733700 0.013143 0.144765 0.068 Uiso 1 1 calc R U . . .
C38 C 0.7543(4) 0.03664(19) 0.2623(3) 0.0489(10) Uani 1 1 d . . . . .
H38A H 0.836895 0.021101 0.278529 0.059 Uiso 1 1 calc R U . . .
H38B H 0.717098 0.022120 0.303715 0.059 Uiso 1 1 calc R U . . .
C39 C 0.7494(3) 0.11684(18) 0.2542(3) 0.0404(9) Uani 1 1 d . . . . .
H39A H 0.790741 0.131682 0.215097 0.049 Uiso 1 1 calc R U . . .
H39B H 0.789096 0.138622 0.305499 0.049 Uiso 1 1 calc R U . . .
C1A C 0.1163(4) 0.4836(3) 0.0224(3) 0.0501(15) Uani 0.821(9) 1 d D U P A 1
H1AA H 0.197234 0.472333 0.038150 0.060 Uiso 0.821(9) 1 calc R U P A 1
C2A C 0.0821(4) 0.5519(3) 0.0032(3) 0.0438(13) Uani 0.821(9) 1 d D U P A 1
H2A H 0.139132 0.587286 0.005297 0.053 Uiso 0.821(9) 1 calc R U P A 1
C3A C -0.0345(6) 0.5685(3) -0.0189(3) 0.0395(15) Uani 0.821(9) 1 d D U P A 1
H3A H -0.058913 0.615466 -0.031702 0.047 Uiso 0.821(9) 1 calc R U P A 1
C3B C -0.0529(19) 0.5265(11) -0.0715(19) 0.059(8) Uani 0.179(9) 1 d D U P A 2
H3B H -0.090840 0.544159 -0.122432 0.071 Uiso 0.179(9) 1 calc R U P A 2
C2B C -0.003(3) 0.5736(19) -0.0126(18) 0.069(11) Uani 0.179(9) 1 d D U P A 2
H2B H -0.005863 0.622661 -0.021679 0.083 Uiso 0.179(9) 1 calc R U P A 2
C1B C 0.050(2) 0.5454(11) 0.060(2) 0.063(8) Uani 0.179(9) 1 d D U P A 2
H1BA H 0.085400 0.575413 0.103041 0.075 Uiso 0.179(9) 1 calc R U P A 2

loop_
_atom_site_aniso_label
_atom_site_aniso_U_11
_atom_site_aniso_U_22
_atom_site_aniso_U_33
_atom_site_aniso_U_23
_atom_site_aniso_U_13
_atom_site_aniso_U_12
Ni1 0.0272(3) 0.0194(3) 0.0257(3) 0.0008(2) 0.0054(2) -0.0003(2)
P1 0.0276(4) 0.0178(4) 0.0259(4) -0.0001(3) 0.0062(3) -0.0003(3)
P2 0.0295(4) 0.0196(4) 0.0275(4) -0.0008(3) 0.0040(3) -0.0023(3)
N1 0.0313(15) 0.0356(15) 0.0299(15) 0.0041(12) 0.0069(12) -0.0005(11)
C1 0.039(2) 0.052(2) 0.038(2) -0.0002(17) 0.0099(16) 0.0096(17)
C2 0.0358(18) 0.0425(19) 0.0250(17) 0.0022(14) -0.0006(14) -0.0094(14)
C3 0.038(2) 0.059(2) 0.0302(19) 0.0027(17) 0.0051(15) -0.0087(17)
C4 0.048(2) 0.053(2) 0.036(2) -0.0031(17) 0.0074(17) -0.0073(18)
C5 0.054(2) 0.043(2) 0.041(2) -0.0022(17) 0.0099(18) -0.0212(17)
C6 0.062(3) 0.039(2) 0.044(2) -0.0038(17) 0.0031(19) -0.0016(18)
C7 0.047(2) 0.0367(19) 0.037(2) 0.0018(15) -0.0008(16) -0.0085(16)
C8 0.0340(17) 0.0246(15) 0.0288(16) -0.0032(12) 0.0089(13) -0.0001(12)
C9 0.0339(17) 0.0220(14) 0.0272(16) -0.0013(12) 0.0057(13) 0.0007(12)
C10 0.0281(16) 0.0309(16) 0.0329(18) -0.0044(13) 0.0099(14) -0.0049(13)
C11 0.0327(17) 0.0372(18) 0.0300(17) 0.0008(14) 0.0093(14) -0.0040(14)
C12 0.037(2) 0.061(3) 0.032(2) -0.0002(17) 0.0093(16) -0.0040(18)
C13 0.056(3) 0.060(3) 0.040(2) -0.017(2) 0.0085(19) -0.012(2)
C14 0.059(3) 0.041(2) 0.052(2) -0.0210(19) 0.017(2) -0.0064(19)
C15 0.044(2) 0.0327(18) 0.042(2) -0.0053(15) 0.0152(17) 0.0010(15)
C16 0.0297(16) 0.0199(14) 0.0322(17) 0.0002(12) 0.0079(13) 0.0016(12)
C17 0.0316(17) 0.0194(14) 0.0377(18) 0.0001(13) 0.0069(14) 0.0034(12)
C18 0.0366(18) 0.0290(17) 0.0370(19) 0.0021(14) 0.0088(15) 0.0068(14)
C19 0.0322(18) 0.0376(18) 0.0343(19) 0.0024(15) 0.0025(15) 0.0093(14)
C20 0.0319(18) 0.0299(17) 0.040(2) -0.0031(14) 0.0036(15) 0.0011(13)
C21 0.0330(17) 0.0212(14) 0.0332(17) -0.0030(12) 0.0054(14) -0.0007(12)
C22 0.0305(16) 0.0203(14) 0.0324(17) 0.0010(12) 0.0039(13) -0.0009(12)
C23 0.0341(18) 0.0311(17) 0.040(2) 0.0113(15) 0.0067(15) -0.0028(14)
C24 0.039(2) 0.0332(19) 0.053(2) 0.0132(17) 0.0064(17) -0.0078(15)
C25 0.045(2) 0.0237(16) 0.048(2) 0.0100(15) -0.0010(17) -0.0029(14)
C26 0.0405(19) 0.0230(16) 0.047(2) 0.0033(14) 0.0044(16) 0.0016(14)
C27 0.0314(17) 0.0192(14) 0.0377(18) 0.0007(13) 0.0040(14) -0.0005(12)
C28 0.0308(16) 0.0253(15) 0.0294(17) 0.0012(13) 0.0018(13) -0.0039(12)
C29 0.0324(17) 0.0281(16) 0.0330(18) -0.0028(13) 0.0058(14) -0.0002(13)
C30 0.0348(19) 0.0331(18) 0.043(2) -0.0037(15) 0.0064(16) 0.0021(14)
C31 0.0333(19) 0.055(2) 0.040(2) -0.0042(18) 0.0054(16) 0.0012(17)
C32 0.0339(19) 0.047(2) 0.0338(19) 0.0018(16) 0.0064(15) -0.0075(16)
C33 0.0335(18) 0.0341(17) 0.0334(18) 0.0043(14) 0.0073(14) -0.0075(14)
C34 0.0416(19) 0.0197(15) 0.0340(18) -0.0008(13) 0.0084(15) -0.0020(13)
C35 0.069(3) 0.0232(17) 0.042(2) -0.0046(15) 0.0101(19) -0.0083(17)
C36 0.076(3) 0.0265(18) 0.051(2) -0.0092(17) 0.018(2) -0.0124(19)
C37 0.081(3) 0.0219(17) 0.079(3) -0.0095(19) 0.044(3) -0.0065(19)
C38 0.051(2) 0.0228(17) 0.077(3) 0.0033(18) 0.025(2) 0.0043(16)
C39 0.043(2) 0.0228(16) 0.060(2) -0.0025(16) 0.0204(18) -0.0016(14)
C1A 0.038(3) 0.055(3) 0.055(3) 0.011(2) 0.009(2) 0.005(2)
C2A 0.042(3) 0.048(3) 0.038(3) 0.001(2) 0.006(2) -0.005(2)
C3A 0.040(3) 0.039(3) 0.039(3) -0.001(2) 0.010(2) 0.003(2)
C3B 0.034(12) 0.047(12) 0.088(16) 0.011(12) 0.002(11) 0.002(9)
C2B 0.047(19) 0.063(16) 0.092(17) 0.005(12) 0.011(12) -0.017(13)
C1B 0.046(14) 0.048(13) 0.091(16) 0.001(12) 0.013(12) -0.018(11)

loop_
_atom_type_symbol
_atom_type_description
_atom_type_scat_dispersion_real
_atom_type_scat_dispersion_imag
_atom_type_scat_source
C C 0.0181 0.0091 'International Tables Vol C Tables 4.2.6.8 and 6.1.1.4'
H H 0.0000 0.0000 'International Tables Vol C Tables 4.2.6.8 and 6.1.1.4'
N N 0.0311 0.0180 'International Tables Vol C Tables 4.2.6.8 and 6.1.1.4'
Ni Ni -3.0029 0.5091 'International Tables Vol C Tables 4.2.6.8 and 6.1.1.4'
P P 0.2955 0.4335 'International Tables Vol C Tables 4.2.6.8 and 6.1.1.4'

loop_
_exptl_crystal_face_index_h
_exptl_crystal_face_index_k
_exptl_crystal_face_index_l
_exptl_crystal_face_perp_dist
1 2 0 0.0108
-1 -2 0 0.0099
0 -1 0 0.0081
0 1 0 0.0135
0 0 1 0.0786
2 -3 -11 0.0803
-1 2 0 0.0126
-2 1 0 0.0117
-7 4 3 0.0234
1 0 0 0.0063
-7 0 -1 0.0126
-7 -4 5 0.0363

loop_
_geom_angle_atom_site_label_1
_geom_angle_atom_site_label_2
_geom_angle_atom_site_label_3
_geom_angle
_geom_angle_site_symmetry_1
_geom_angle_site_symmetry_3
_geom_angle_publ_flag
P1 Ni1 P2 88.22(4) . . ?
N1 Ni1 P1 170.74(10) . . ?
N1 Ni1 P2 95.39(9) . . ?
N1 Ni1 C10 86.72(13) . . ?
C10 Ni1 P1 89.90(11) . . ?
C10 Ni1 P2 177.46(11) . . ?
C8 P1 Ni1 109.58(11) . . ?
C8 P1 C16 102.30(15) . . ?
C8 P1 C22 105.48(16) . . ?
C16 P1 Ni1 120.59(12) . . ?
C22 P1 Ni1 112.59(12) . . ?
C22 P1 C16 104.90(14) . . ?
C9 P2 Ni1 107.76(10) . . ?
C9 P2 C28 104.01(15) . . ?
C9 P2 C34 104.82(16) . . ?
C28 P2 Ni1 117.08(11) . . ?
C28 P2 C34 103.15(15) . . ?
C34 P2 Ni1 118.51(11) . . ?
C1 N1 Ni1 115.5(3) . . ?
C2 N1 Ni1 126.5(3) . . ?
C2 N1 C1 117.5(3) . . ?
N1 C1 H1A 109.5 . . ?
N1 C1 H1B 109.5 . . ?
N1 C1 H1C 109.5 . . ?
H1A C1 H1B 109.5 . . ?
H1A C1 H1C 109.5 . . ?
H1B C1 H1C 109.5 . . ?
N1 C2 C3 121.3(4) . . ?
N1 C2 C7 121.4(4) . . ?
C7 C2 C3 117.2(4) . . ?
C2 C3 H3 118.9 . . ?
C4 C3 C2 122.1(4) . . ?
C4 C3 H3 118.9 . . ?
C3 C4 H4 119.8 . . ?
C3 C4 C5 120.3(4) . . ?
C5 C4 H4 119.8 . . ?
C4 C5 H5 119.8 . . ?
C4 C5 C6 120.5(4) . . ?
C6 C5 H5 119.8 . . ?
C5 C6 H6 119.8 . . ?
C5 C6 C7 120.4(4) . . ?
C7 C6 H6 119.8 . . ?
C2 C7 C6 119.5(4) . . ?
C2 C7 H7 120.3 . . ?
C6 C7 H7 120.3 . . ?
P1 C8 H8A 109.2 . . ?
P1 C8 H8B 109.2 . . ?
H8A C8 H8B 107.9 . . ?
C9 C8 P1 112.2(2) . . ?
C9 C8 H8A 109.2 . . ?
C9 C8 H8B 109.2 . . ?
P2 C9 H9A 109.8 . . ?
P2 C9 H9B 109.8 . . ?
C8 C9 P2 109.6(2) . . ?
C8 C9 H9A 109.8 . . ?
C8 C9 H9B 109.8 . . ?
H9A C9 H9B 108.2 . . ?
C11 C10 Ni1 119.4(3) . . ?
C15 C10 Ni1 124.6(3) . . ?
C15 C10 C11 116.1(3) . . ?
C10 C11 H11 119.2 . . ?
C12 C11 C10 121.7(3) . . ?
C12 C11 H11 119.2 . . ?
C11 C12 H12 119.5 . . ?
C13 C12 C11 121.0(4) . . ?
C13 C12 H12 119.5 . . ?
C12 C13 H13 120.7 . . ?
C12 C13 C14 118.6(4) . . ?
C14 C13 H13 120.7 . . ?
C13 C14 H14 119.6 . . ?
C15 C14 C13 120.7(4) . . ?
C15 C14 H14 119.6 . . ?
C10 C15 H15 119.1 . . ?
C14 C15 C10 121.8(4) . . ?
C14 C15 H15 119.1 . . ?
P1 C16 H16 107.4 . . ?
C17 C16 P1 108.6(2) . . ?
C17 C16 H16 107.4 . . ?
C21 C16 P1 113.5(2) . . ?
C21 C16 H16 107.4 . . ?
C21 C16 C17 112.2(3) . . ?
C16 C17 H17A 109.1 . . ?
C16 C17 H17B 109.1 . . ?
H17A C17 H17B 107.8 . . ?
C18 C17 C16 112.6(3) . . ?
C18 C17 H17A 109.1 . . ?
C18 C17 H17B 109.1 . . ?
C17 C18 H18A 109.7 . . ?
C17 C18 H18B 109.7 . . ?
H18A C18 H18B 108.2 . . ?
C19 C18 C17 110.0(3) . . ?
C19 C18 H18A 109.7 . . ?
C19 C18 H18B 109.7 . . ?
C18 C19 H19A 109.7 . . ?
C18 C19 H19B 109.7 . . ?
C18 C19 C20 109.7(3) . . ?
H19A C19 H19B 108.2 . . ?
C20 C19 H19A 109.7 . . ?
C20 C19 H19B 109.7 . . ?
C19 C20 H20A 109.5 . . ?
C19 C20 H20B 109.5 . . ?
C19 C20 C21 110.7(3) . . ?
H20A C20 H20B 108.1 . . ?
C21 C20 H20A 109.5 . . ?
C21 C20 H20B 109.5 . . ?
C16 C21 H21A 109.2 . . ?
C16 C21 H21B 109.2 . . ?
C20 C21 C16 112.0(3) . . ?
C20 C21 H21A 109.2 . . ?
C20 C21 H21B 109.2 . . ?
H21A C21 H21B 107.9 . . ?
P1 C22 H22 106.5 . . ?
C23 C22 P1 115.6(2) . . ?
C23 C22 H22 106.5 . . ?
C23 C22 C27 110.3(3) . . ?
C27 C22 P1 110.8(2) . . ?
C27 C22 H22 106.5 . . ?
C22 C23 H23A 109.5 . . ?
C22 C23 H23B 109.5 . . ?
C22 C23 C24 110.9(3) . . ?
H23A C23 H23B 108.0 . . ?
C24 C23 H23A 109.5 . . ?
C24 C23 H23B 109.5 . . ?
C23 C24 H24A 109.4 . . ?
C23 C24 H24B 109.4 . . ?
H24A C24 H24B 108.0 . . ?
C25 C24 C23 111.1(3) . . ?
C25 C24 H24A 109.4 . . ?
C25 C24 H24B 109.4 . . ?
C24 C25 H25A 109.4 . . ?
C24 C25 H25B 109.4 . . ?
H25A C25 H25B 108.0 . . ?
C26 C25 C24 111.3(3) . . ?
C26 C25 H25A 109.4 . . ?
C26 C25 H25B 109.4 . . ?
C25 C26 H26A 109.3 . . ?
C25 C26 H26B 109.3 . . ?
C25 C26 C27 111.6(3) . . ?
H26A C26 H26B 108.0 . . ?
C27 C26 H26A 109.3 . . ?
C27 C26 H26B 109.3 . . ?
C22 C27 H27A 109.4 . . ?
C22 C27 H27B 109.4 . . ?
C26 C27 C22 111.0(3) . . ?
C26 C27 H27A 109.4 . . ?
C26 C27 H27B 109.4 . . ?
H27A C27 H27B 108.0 . . ?
P2 C28 H28 107.7 . . ?
C29 C28 P2 111.4(2) . . ?
C29 C28 H28 107.7 . . ?
C29 C28 C33 109.9(3) . . ?
C33 C28 P2 112.1(2) . . ?
C33 C28 H28 107.7 . . ?
C28 C29 H29A 109.3 . . ?
C28 C29 H29B 109.3 . . ?
H29A C29 H29B 108.0 . . ?
C30 C29 C28 111.6(3) . . ?
C30 C29 H29A 109.3 . . ?
C30 C29 H29B 109.3 . . ?
C29 C30 H30A 109.2 . . ?
C29 C30 H30B 109.2 . . ?
H30A C30 H30B 107.9 . . ?
C31 C30 C29 111.8(3) . . ?
C31 C30 H30A 109.2 . . ?
C31 C30 H30B 109.2 . . ?
C30 C31 H31A 109.5 . . ?
C30 C31 H31B 109.5 . . ?
H31A C31 H31B 108.0 . . ?
C32 C31 C30 110.9(3) . . ?
C32 C31 H31A 109.5 . . ?
C32 C31 H31B 109.5 . . ?
C31 C32 H32A 109.2 . . ?
C31 C32 H32B 109.2 . . ?
C31 C32 C33 111.9(3) . . ?
H32A C32 H32B 107.9 . . ?
C33 C32 H32A 109.2 . . ?
C33 C32 H32B 109.2 . . ?
C28 C33 H33A 109.4 . . ?
C28 C33 H33B 109.4 . . ?
C32 C33 C28 111.2(3) . . ?
C32 C33 H33A 109.4 . . ?
C32 C33 H33B 109.4 . . ?
H33A C33 H33B 108.0 . . ?
P2 C34 H34 106.7 . . ?
C35 C34 P2 114.5(2) . . ?
C35 C34 H34 106.7 . . ?
C39 C34 P2 111.6(2) . . ?
C39 C34 H34 106.7 . . ?
C39 C34 C35 110.1(3) . . ?
C34 C35 H35A 109.5 . . ?
C34 C35 H35B 109.5 . . ?
H35A C35 H35B 108.1 . . ?
C36 C35 C34 110.7(3) . . ?
C36 C35 H35A 109.5 . . ?
C36 C35 H35B 109.5 . . ?
C35 C36 H36A 109.4 . . ?
C35 C36 H36B 109.4 . . ?
H36A C36 H36B 108.0 . . ?
C37 C36 C35 111.2(4) . . ?
C37 C36 H36A 109.4 . . ?
C37 C36 H36B 109.4 . . ?
C36 C37 H37A 109.3 . . ?
C36 C37 H37B 109.3 . . ?
H37A C37 H37B 107.9 . . ?
C38 C37 C36 111.8(3) . . ?
C38 C37 H37A 109.3 . . ?
C38 C37 H37B 109.3 . . ?
C37 C38 H38A 109.5 . . ?
C37 C38 H38B 109.5 . . ?
C37 C38 C39 110.5(4) . . ?
H38A C38 H38B 108.1 . . ?
C39 C38 H38A 109.5 . . ?
C39 C38 H38B 109.5 . . ?
C34 C39 H39A 109.7 . . ?
C34 C39 H39B 109.7 . . ?
C38 C39 C34 109.9(3) . . ?
C38 C39 H39A 109.7 . . ?
C38 C39 H39B 109.7 . . ?
H39A C39 H39B 108.2 . . ?
C2A C1A H1AA 119.5 . . ?
C2A C1A C3A 120.9(5) . 3_565 ?
C3A C1A H1AA 119.5 3_565 . ?
C1A C2A H2A 120.2 . . ?
C3A C2A C1A 119.7(5) . . ?
C3A C2A H2A 120.2 . . ?
C1A C3A H3A 120.3 3_565 . ?
C2A C3A C1A 119.4(5) . 3_565 ?
C2A C3A H3A 120.3 . . ?
C2B C3B H3B 118.3 . . ?
C1B C3B H3B 118.3 3_565 . ?
C3B C2B H2B 122.0 . . ?
C1B C2B C3B 116(3) . . ?
C1B C2B H2B 122.0 . . ?
C3B C1B H1BA 119.7 3_565 . ?
C2B C1B H1BA 119.7 . . ?

loop_
_geom_bond_atom_site_label_1
_geom_bond_atom_site_label_2
_geom_bond_distance
_geom_bond_site_symmetry_2
_geom_bond_publ_flag
Ni1 P1 2.1658(10) . ?
Ni1 P2 2.2511(9) . ?
Ni1 N1 1.925(3) . ?
Ni1 C10 1.926(3) . ?
P1 C8 1.840(3) . ?
P1 C16 1.854(3) . ?
P1 C22 1.848(3) . ?
P2 C9 1.850(4) . ?
P2 C28 1.853(3) . ?
P2 C34 1.861(3) . ?
N1 C1 1.452(5) . ?
N1 C2 1.338(5) . ?
C1 H1A 0.9800 . ?
C1 H1B 0.9800 . ?
C1 H1C 0.9800 . ?
C2 C3 1.438(6) . ?
C2 C7 1.402(6) . ?
C3 H3 0.9500 . ?
C3 C4 1.356(6) . ?
C4 H4 0.9500 . ?
C4 C5 1.359(6) . ?
C5 H5 0.9500 . ?
C5 C6 1.400(7) . ?
C6 H6 0.9500 . ?
C6 C7 1.408(6) . ?
C7 H7 0.9500 . ?
C8 H8A 0.9900 . ?
C8 H8B 0.9900 . ?
C8 C9 1.536(5) . ?
C9 H9A 0.9900 . ?
C9 H9B 0.9900 . ?
C10 C11 1.414(5) . ?
C10 C15 1.403(5) . ?
C11 H11 0.9500 . ?
C11 C12 1.385(5) . ?
C12 H12 0.9500 . ?
C12 C13 1.382(6) . ?
C13 H13 0.9500 . ?
C13 C14 1.389(7) . ?
C14 H14 0.9500 . ?
C14 C15 1.389(6) . ?
C15 H15 0.9500 . ?
C16 H16 1.0000 . ?
C16 C17 1.545(4) . ?
C16 C21 1.540(4) . ?
C17 H17A 0.9900 . ?
C17 H17B 0.9900 . ?
C17 C18 1.526(5) . ?
C18 H18A 0.9900 . ?
C18 H18B 0.9900 . ?
C18 C19 1.521(5) . ?
C19 H19A 0.9900 . ?
C19 H19B 0.9900 . ?
C19 C20 1.527(5) . ?
C20 H20A 0.9900 . ?
C20 H20B 0.9900 . ?
C20 C21 1.529(5) . ?
C21 H21A 0.9900 . ?
C21 H21B 0.9900 . ?
C22 H22 1.0000 . ?
C22 C23 1.530(5) . ?
C22 C27 1.537(4) . ?
C23 H23A 0.9900 . ?
C23 H23B 0.9900 . ?
C23 C24 1.530(5) . ?
C24 H24A 0.9900 . ?
C24 H24B 0.9900 . ?
C24 C25 1.523(5) . ?
C25 H25A 0.9900 . ?
C25 H25B 0.9900 . ?
C25 C26 1.519(6) . ?
C26 H26A 0.9900 . ?
C26 H26B 0.9900 . ?
C26 C27 1.520(4) . ?
C27 H27A 0.9900 . ?
C27 H27B 0.9900 . ?
C28 H28 1.0000 . ?
C28 C29 1.538(5) . ?
C28 C33 1.543(5) . ?
C29 H29A 0.9900 . ?
C29 H29B 0.9900 . ?
C29 C30 1.536(5) . ?
C30 H30A 0.9900 . ?
C30 H30B 0.9900 . ?
C30 C31 1.530(6) . ?
C31 H31A 0.9900 . ?
C31 H31B 0.9900 . ?
C31 C32 1.514(6) . ?
C32 H32A 0.9900 . ?
C32 H32B 0.9900 . ?
C32 C33 1.523(5) . ?
C33 H33A 0.9900 . ?
C33 H33B 0.9900 . ?
C34 H34 1.0000 . ?
C34 C35 1.539(5) . ?
C34 C39 1.539(5) . ?
C35 H35A 0.9900 . ?
C35 H35B 0.9900 . ?
C35 C36 1.531(5) . ?
C36 H36A 0.9900 . ?
C36 H36B 0.9900 . ?
C36 C37 1.530(7) . ?
C37 H37A 0.9900 . ?
C37 H37B 0.9900 . ?
C37 C38 1.518(7) . ?
C38 H38A 0.9900 . ?
C38 H38B 0.9900 . ?
C38 C39 1.538(5) . ?
C39 H39A 0.9900 . ?
C39 H39B 0.9900 . ?
C1A H1AA 0.9500 . ?
C1A C2A 1.381(6) . ?
C1A C3A 1.381(7) 3_565 ?
C2A H2A 0.9500 . ?
C2A C3A 1.371(7) . ?
C3A H3A 0.9500 . ?
C3B H3B 0.9500 . ?
C3B C2B 1.378(12) . ?
C3B C1B 1.385(11) 3_565 ?
C2B H2B 0.9500 . ?
C2B C1B 1.375(12) . ?
C1B H1BA 0.9500 . ?

loop_
_geom_torsion_atom_site_label_1
_geom_torsion_atom_site_label_2
_geom_torsion_atom_site_label_3
_geom_torsion_atom_site_label_4
_geom_torsion
_geom_torsion_site_symmetry_1
_geom_torsion_site_symmetry_2
_geom_torsion_site_symmetry_3
_geom_torsion_site_symmetry_4
_geom_torsion_publ_flag
Ni1 P1 C8 C9 29.7(2) . . . . ?
Ni1 P1 C16 C17 44.3(3) . . . . ?
Ni1 P1 C16 C21 -81.2(2) . . . . ?
Ni1 P1 C22 C23 -171.0(2) . . . . ?
Ni1 P1 C22 C27 -44.6(3) . . . . ?
Ni1 P2 C9 C8 32.0(2) . . . . ?
Ni1 P2 C28 C29 44.2(3) . . . . ?
Ni1 P2 C28 C33 -79.5(2) . . . . ?
Ni1 P2 C34 C35 -178.6(3) . . . . ?
Ni1 P2 C34 C39 -52.7(3) . . . . ?
Ni1 N1 C2 C3 -176.1(2) . . . . ?
Ni1 N1 C2 C7 2.4(5) . . . . ?
Ni1 C10 C11 C12 177.1(3) . . . . ?
Ni1 C10 C15 C14 -177.9(3) . . . . ?
P1 C8 C9 P2 -39.1(3) . . . . ?
P1 C16 C17 C18 -175.7(2) . . . . ?
P1 C16 C21 C20 172.5(2) . . . . ?
P1 C22 C23 C24 -176.8(2) . . . . ?
P1 C22 C27 C26 174.4(3) . . . . ?
P2 C28 C29 C30 -179.8(3) . . . . ?
P2 C28 C33 C32 -179.6(3) . . . . ?
P2 C34 C35 C36 -175.8(3) . . . . ?
P2 C34 C39 C38 173.0(3) . . . . ?
N1 C2 C3 C4 178.3(3) . . . . ?
N1 C2 C7 C6 -179.1(3) . . . . ?
C1 N1 C2 C3 12.6(5) . . . . ?
C1 N1 C2 C7 -169.0(3) . . . . ?
C2 C3 C4 C5 0.8(6) . . . . ?
C3 C2 C7 C6 -0.6(5) . . . . ?
C3 C4 C5 C6 -0.6(6) . . . . ?
C4 C5 C6 C7 -0.2(6) . . . . ?
C5 C6 C7 C2 0.7(6) . . . . ?
C7 C2 C3 C4 -0.2(5) . . . . ?
C8 P1 C16 C17 -77.5(3) . . . . ?
C8 P1 C16 C21 157.0(2) . . . . ?
C8 P1 C22 C23 -51.5(3) . . . . ?
C8 P1 C22 C27 74.9(3) . . . . ?
C9 P2 C28 C29 -74.5(3) . . . . ?
C9 P2 C28 C33 161.8(2) . . . . ?
C9 P2 C34 C35 -58.5(3) . . . . ?
C9 P2 C34 C39 67.5(3) . . . . ?
C10 C11 C12 C13 2.0(6) . . . . ?
C11 C10 C15 C14 3.2(6) . . . . ?
C11 C12 C13 C14 0.8(7) . . . . ?
C12 C13 C14 C15 -1.5(7) . . . . ?
C13 C14 C15 C10 -0.6(7) . . . . ?
C15 C10 C11 C12 -3.8(5) . . . . ?
C16 P1 C8 C9 158.8(2) . . . . ?
C16 P1 C22 C23 56.1(3) . . . . ?
C16 P1 C22 C27 -177.5(2) . . . . ?
C16 C17 C18 C19 55.4(4) . . . . ?
C17 C16 C21 C20 48.9(4) . . . . ?
C17 C18 C19 C20 -60.9(4) . . . . ?
C18 C19 C20 C21 61.0(4) . . . . ?
C19 C20 C21 C16 -55.0(4) . . . . ?
C21 C16 C17 C18 -49.5(4) . . . . ?
C22 P1 C8 C9 -91.7(2) . . . . ?
C22 P1 C16 C17 172.6(2) . . . . ?
C22 P1 C16 C21 47.1(3) . . . . ?
C22 C23 C24 C25 -56.3(4) . . . . ?
C23 C22 C27 C26 -56.3(4) . . . . ?
C23 C24 C25 C26 55.4(5) . . . . ?
C24 C25 C26 C27 -55.3(4) . . . . ?
C25 C26 C27 C22 55.9(4) . . . . ?
C27 C22 C23 C24 56.5(4) . . . . ?
C28 P2 C9 C8 157.0(2) . . . . ?
C28 P2 C34 C35 50.1(3) . . . . ?
C28 P2 C34 C39 176.1(3) . . . . ?
C28 C29 C30 C31 54.7(4) . . . . ?
C29 C28 C33 C32 55.9(4) . . . . ?
C29 C30 C31 C32 -54.3(4) . . . . ?
C30 C31 C32 C33 55.6(4) . . . . ?
C31 C32 C33 C28 -57.0(4) . . . . ?
C33 C28 C29 C30 -54.9(4) . . . . ?
C34 P2 C9 C8 -95.1(2) . . . . ?
C34 P2 C28 C29 176.3(3) . . . . ?
C34 P2 C28 C33 52.6(3) . . . . ?
C34 C35 C36 C37 -55.3(5) . . . . ?
C35 C34 C39 C38 -58.7(4) . . . . ?
C35 C36 C37 C38 55.1(5) . . . . ?
C36 C37 C38 C39 -56.4(5) . . . . ?
C37 C38 C39 C34 58.1(5) . . . . ?
C39 C34 C35 C36 57.5(5) . . . . ?
C1A C2A C3A C1A -0.6(9) . . . 3_565 ?
C3A C1A C2A C3A 0.6(9) 3_565 . . . ?
C3B C2B C1B C3B 0.3(16) . . . 3_565 ?
C1B C3B C2B C1B -0.3(17) 3_565 . . . ?

loop_
_exptl_oxdiff_crystal_face_indexfrac_h
_exptl_oxdiff_crystal_face_indexfrac_k
_exptl_oxdiff_crystal_face_indexfrac_l
_exptl_oxdiff_crystal_face_x
_exptl_oxdiff_crystal_face_y
_exptl_oxdiff_crystal_face_z
1.0000 2.0000 -0.0000 0.1574 -0.1391 0.0107
-1.0000 -2.0000 0.0000 -0.1574 0.1391 -0.0107
0.0000 -1.0000 -0.0000 -0.0805 0.0022 -0.0052
-0.0000 1.0000 0.0000 0.0805 -0.0022 0.0052
0.0000 0.0000 1.0000 -0.0064 -0.0247 0.0872
2.3361 -2.9277 -11.1110 -0.1737 -0.0341 -0.9842
-1.0000 2.0000 0.0001 0.1647 0.1303 0.0103
-2.0000 1.0000 0.0001 0.0878 0.2672 0.0048
-7.3312 3.8737 2.7761 0.3211 0.9104 0.2609
1.0000 0.0000 -0.0000 -0.0037 -0.1347 0.0002
-7.2320 -0.0835 -0.8969 0.0254 0.9964 -0.0803
-7.1109 -4.3452 4.7329 -0.3539 0.8507 0.3886
